data_4066880
loop_
_publ_author_name
'Crist\'obal, Crisp\'in'
'Garc\'ia-Rub\'in, Silvia'
'Hern\'andez, Yohar A.'
'L\'opez-Serrano, Joaqu\'in'
'Paneque, Margarita'
'Posadas, Cristina M.'
'Poveda, Manuel L.'
'Rend\'on, Nuria'
'\'Alvarez, Eleuterio'

_publ_section_title
;
 Iridafurans by Coupling of Alkynes and Aldehydes on a TpMe2Ir System.
 Facile Demethoxycarbonylation of a \b-CO2Me Substituent
;
_journal_issue 22
_journal_name_full Organometallics
_journal_page_first 5744
_journal_paper_doi 10.1021/om1006853
_journal_volume 29
_journal_year 2010
_chemical_formula_moiety 'C28 H34 B Ir N6 O5'
_chemical_formula_sum 'C28 H34 B Ir N6 O5'
_chemical_formula_weight 737.62
_chemical_name_systematic
; 
 ? 
;
_space_group_IT_number 14
_symmetry_cell_setting monoclinic
_symmetry_space_group_name_Hall '-P 2ybc'
_symmetry_space_group_name_H-M 'P 1 21/c 1'
_atom_sites_solution_hydrogens geom
_atom_sites_solution_primary direct
_atom_sites_solution_secondary difmap
_audit_creation_method SHELXL-97
_cell_angle_alpha 90.00
_cell_angle_beta 95.0170(10)
_cell_angle_gamma 90.00
_cell_formula_units_Z 4
_cell_length_a 14.9630(4)
_cell_length_b 7.9519(2)
_cell_length_c 27.0615(7)
_cell_measurement_reflns_used 6671
_cell_measurement_temperature 173(2)
_cell_measurement_theta_max 30.46
_cell_measurement_theta_min 2.67
_cell_volume 3207.56(14)
_computing_cell_refinement 'Bruker (2006). APEX 2. Version 2.1.'
_computing_data_collection 'Bruker (2006). APEX 2. Version 2.1.'
_computing_data_reduction 'Bruker (2006). APEX 2. Version 2.1.'
_computing_molecular_graphics 'XP, SHELXTL v. 6.14 (Bruker, 2003)'
_computing_publication_material 'XCIF, SHELXTL v. 6.14 (Bruker, 2003)'
_computing_structure_refinement 'XL, SHELXTL v. 6.14 (Bruker, 2003)'
_computing_structure_solution 'Bruker (2006). APEX 2. Version 2.1.'
_diffrn_ambient_temperature 173(2)
_diffrn_detector_area_resol_mean 8.26
_diffrn_measured_fraction_theta_full 0.981
_diffrn_measured_fraction_theta_max 0.981
_diffrn_measurement_device_type
;
 Bruker-Nonius X8kappa APEX II CCD area detector'
;
_diffrn_measurement_method 'phi and omega scans with narrow frames'
_diffrn_radiation_monochromator graphite
_diffrn_radiation_source 'fine-focus sealed tube'
_diffrn_radiation_type MoK\a
_diffrn_radiation_wavelength 0.71073
_diffrn_reflns_av_R_equivalents 0.0276
_diffrn_reflns_av_sigmaI/netI 0.0299
_diffrn_reflns_limit_h_max 16
_diffrn_reflns_limit_h_min -21
_diffrn_reflns_limit_k_max 9
_diffrn_reflns_limit_k_min -11
_diffrn_reflns_limit_l_max 31
_diffrn_reflns_limit_l_min -37
_diffrn_reflns_number 37106
_diffrn_reflns_theta_full 30.60
_diffrn_reflns_theta_max 30.60
_diffrn_reflns_theta_min 2.90
_diffrn_standards_decay_% 0
_exptl_absorpt_coefficient_mu 4.206
_exptl_absorpt_correction_T_max 0.6784
_exptl_absorpt_correction_T_min 0.4867
_exptl_absorpt_correction_type multi-scan
_exptl_absorpt_process_details
;
 SADABS: Area-Detector Absorption Correction. Bruker-AXS
 within v. 7.06 a (Bruker AXS, 2003).
;
_exptl_crystal_colour orange
_exptl_crystal_density_diffrn 1.527
_exptl_crystal_density_method 'not measured'
_exptl_crystal_description prism
_exptl_crystal_F_000 1464
_exptl_crystal_size_max 0.20
_exptl_crystal_size_mid 0.13
_exptl_crystal_size_min 0.10
_refine_diff_density_max 2.078
_refine_diff_density_min -1.114
_refine_diff_density_rms 0.146
_refine_ls_extinction_method none
_refine_ls_goodness_of_fit_ref 1.086
_refine_ls_hydrogen_treatment constr
_refine_ls_matrix_type full
_refine_ls_number_parameters 370
_refine_ls_number_reflns 9703
_refine_ls_number_restraints 0
_refine_ls_restrained_S_all 1.086
_refine_ls_R_factor_all 0.0467
_refine_ls_R_factor_gt 0.0348
_refine_ls_shift/su_max 0.002
_refine_ls_shift/su_mean 0.000
_refine_ls_structure_factor_coef Fsqd
_refine_ls_weighting_details 'calc w=1/[\s^2^(Fo^2^)+(0.0459P)^2^+7.3590P] where P=(Fo^2^+2Fc^2^)/3'
_refine_ls_weighting_scheme calc
_refine_ls_wR_factor_gt 0.0972
_refine_ls_wR_factor_ref 0.1002
_reflns_number_gt 7607
_reflns_number_total 9703
_reflns_threshold_expression >2sigma(I)
_cod_data_source_file om1006853_si_001.cif
_cod_data_source_block 4b
_cod_depositor_comments
;
The following automatic conversions were performed:

'_symmetry_cell_setting' value 'Monoclinic' changed to 'monoclinic'
according to /home/saulius/struct/CIF-dictionaries/cif_core.dic
dictionary named 'cif_core.dic' version 2.4.1 from 2010-06-29.

Automatic conversion script
Id: cif_fix_values 1715 2011-07-08 13:25:40Z adriana 
;
_cod_original_sg_symbol_H-M P2(1)/c
_cod_database_code 4066880

loop_
_symmetry_equiv_pos_as_xyz
'x, y, z'
'-x, y+1/2, -z+1/2'
'-x, -y, -z'
'x, -y-1/2, z-1/2'

loop_
_atom_site_label
_atom_site_type_symbol
_atom_site_fract_x
_atom_site_fract_y
_atom_site_fract_z
_atom_site_U_iso_or_equiv
_atom_site_adp_type
_atom_site_occupancy
_atom_site_symmetry_multiplicity
_atom_site_calc_flag
_atom_site_refinement_flags
Ir1 Ir 0.834994(9) 1.006811(15) 0.129717(5) 0.02242(5) Uani 1 1 d .
O1 O 0.79076(17) 1.1278(3) 0.18932(10) 0.0264(6) Uani 1 1 d .
O2 O 0.6644(2) 1.2323(4) 0.21547(13) 0.0456(8) Uani 1 1 d .
O3 O 0.73893(17) 0.8294(3) 0.14319(11) 0.0267(6) Uani 1 1 d .
O4 O 0.6123(3) 0.9611(5) 0.04346(15) 0.0542(10) Uani 1 1 d .
O5 O 0.7067(3) 1.1344(6) 0.00830(13) 0.0603(11) Uani 1 1 d .
N1 N 0.9392(2) 0.8919(4) 0.17535(12) 0.0224(6) Uani 1 1 d .
N2 N 1.0241(2) 0.8924(4) 0.15922(12) 0.0234(6) Uani 1 1 d .
N3 N 0.8855(2) 0.8721(4) 0.07318(12) 0.0250(6) Uani 1 1 d .
N4 N 0.9765(2) 0.8897(4) 0.06838(12) 0.0254(6) Uani 1 1 d .
N5 N 0.9235(2) 1.1994(4) 0.12197(12) 0.0238(6) Uani 1 1 d .
N6 N 1.0100(2) 1.1611(4) 0.11322(12) 0.0239(6) Uani 1 1 d .
C1 C 0.9458(3) 0.8186(5) 0.22018(14) 0.0260(7) Uani 1 1 d .
C2 C 1.0351(3) 0.7726(5) 0.23310(15) 0.0297(8) Uani 1 1 d .
H2 H 1.0584 0.7183 0.2628 0.036 Uiso 1 1 d R
C3 C 1.0818(3) 0.8209(5) 0.19428(15) 0.0283(8) Uani 1 1 d .
C4 C 0.8658(3) 0.7958(6) 0.24959(16) 0.0350(9) Uani 1 1 d .
H4A H 0.8572 0.8978 0.2690 0.053 Uiso 1 1 d R
H4B H 0.8765 0.6999 0.2721 0.053 Uiso 1 1 d R
H4C H 0.8120 0.7749 0.2271 0.053 Uiso 1 1 d R
C5 C 1.1795(3) 0.8038(7) 0.18736(19) 0.0431(11) Uani 1 1 d .
H5A H 1.1872 0.7320 0.1586 0.065 Uiso 1 1 d R
H5B H 1.2105 0.7533 0.2171 0.065 Uiso 1 1 d R
H5C H 1.2047 0.9153 0.1819 0.065 Uiso 1 1 d R
C6 C 0.8542(3) 0.7560(5) 0.03989(15) 0.0321(9) Uani 1 1 d .
C7 C 0.9254(3) 0.7015(5) 0.01307(16) 0.0351(9) Uani 1 1 d .
H7 H 0.9219 0.6212 -0.0130 0.042 Uiso 1 1 d R
C8 C 1.0007(3) 0.7866(5) 0.03164(15) 0.0297(8) Uani 1 1 d .
C9 C 0.7606(3) 0.6902(7) 0.03370(19) 0.0449(11) Uani 1 1 d .
H9A H 0.7315 0.7102 0.0642 0.067 Uiso 1 1 d R
H9B H 0.7616 0.5692 0.0269 0.067 Uiso 1 1 d R
H9C H 0.7271 0.7481 0.0060 0.067 Uiso 1 1 d R
C10 C 1.0941(3) 0.7792(6) 0.01644(18) 0.0402(10) Uani 1 1 d .
H10A H 1.1157 0.8933 0.0107 0.060 Uiso 1 1 d R
H10B H 1.0943 0.7136 -0.0142 0.060 Uiso 1 1 d R
H10C H 1.1335 0.7253 0.0426 0.060 Uiso 1 1 d R
C11 C 0.9205(3) 1.3664(5) 0.13054(15) 0.0304(8) Uani 1 1 d .
C12 C 1.0054(3) 1.4335(5) 0.12564(17) 0.0337(9) Uani 1 1 d .
H12 H 1.0223 1.5483 0.1291 0.040 Uiso 1 1 d R
C13 C 1.0592(3) 1.3022(5) 0.11535(15) 0.0293(8) Uani 1 1 d .
C14 C 0.8418(4) 1.4620(6) 0.1456(2) 0.0445(12) Uani 1 1 d .
H14A H 0.7897 1.4400 0.1219 0.067 Uiso 1 1 d R
H14B H 0.8554 1.5826 0.1459 0.067 Uiso 1 1 d R
H14C H 0.8284 1.4265 0.1788 0.067 Uiso 1 1 d R
C15 C 1.1592(3) 1.2995(6) 0.10992(18) 0.0396(10) Uani 1 1 d .
H15A H 1.1913 1.2551 0.1402 0.059 Uiso 1 1 d R
H15B H 1.1796 1.4144 0.1041 0.059 Uiso 1 1 d R
H15C H 1.1712 1.2282 0.0817 0.059 Uiso 1 1 d R
C16 C 0.7048(3) 1.1558(5) 0.18500(17) 0.0318(9) Uani 1 1 d .
C17 C 0.6577(3) 1.0821(5) 0.13715(17) 0.0341(9) Uani 1 1 d .
H17 H 0.5950 1.1244 0.1297 0.041 Uiso 1 1 d R
C18 C 0.7197(3) 1.1215(5) 0.09500(16) 0.0312(8) Uani 1 1 d .
H18 H 0.7294 1.2457 0.0932 0.037 Uiso 1 1 d R
C19 C 0.6736(3) 1.0605(7) 0.04738(18) 0.0416(11) Uani 1 1 d .
C20 C 0.6607(6) 1.0904(12) -0.0396(2) 0.090(2) Uani 1 1 d .
H20A H 0.6833 0.9811 -0.0497 0.134 Uiso 1 1 d R
H20B H 0.6726 1.1755 -0.0643 0.134 Uiso 1 1 d R
H20C H 0.5959 1.0827 -0.0369 0.134 Uiso 1 1 d R
C21 C 0.6625(3) 0.8945(5) 0.14562(16) 0.0301(8) Uani 1 1 d .
C22 C 0.5887(3) 0.7920(5) 0.15994(17) 0.0333(9) Uani 1 1 d .
C23 C 0.5011(3) 0.8534(7) 0.1602(2) 0.0517(14) Uani 1 1 d .
H23 H 0.4886 0.9670 0.1512 0.062 Uiso 1 1 d R
C24 C 0.4323(3) 0.7492(7) 0.1729(3) 0.0594(16) Uani 1 1 d .
H24 H 0.3734 0.7936 0.1732 0.071 Uiso 1 1 d R
C25 C 0.4483(3) 0.5843(7) 0.1870(2) 0.0447(11) Uani 1 1 d .
C26 C 0.5356(4) 0.5257(6) 0.1887(3) 0.0545(15) Uani 1 1 d .
H26 H 0.5484 0.4135 0.1990 0.065 Uiso 1 1 d R
C27 C 0.6045(3) 0.6272(6) 0.1755(2) 0.0487(13) Uani 1 1 d .
H27 H 0.6637 0.5834 0.1765 0.058 Uiso 1 1 d R
C28 C 0.3750(4) 0.4671(8) 0.1995(3) 0.0602(16) Uani 1 1 d .
H28A H 0.3473 0.4159 0.1690 0.090 Uiso 1 1 d R
H28B H 0.3297 0.5307 0.2157 0.090 Uiso 1 1 d R
H28C H 0.3998 0.3787 0.2219 0.090 Uiso 1 1 d R
B1 B 1.0377(3) 0.9766(5) 0.10892(18) 0.0272(9) Uani 1 1 d .
H1 H 1.1018 0.9678 0.1015 0.033 Uiso 1 1 d R

loop_
_atom_site_aniso_label
_atom_site_aniso_U_11
_atom_site_aniso_U_22
_atom_site_aniso_U_33
_atom_site_aniso_U_23
_atom_site_aniso_U_13
_atom_site_aniso_U_12
Ir1 0.02410(8) 0.01873(7) 0.02370(8) -0.00191(6) -0.00208(5) 0.00391(5)
O1 0.0242(13) 0.0266(13) 0.0283(14) -0.0063(11) 0.0011(11) 0.0053(10)
O2 0.0383(18) 0.0472(19) 0.051(2) -0.0163(16) 0.0041(15) 0.0133(15)
O3 0.0201(12) 0.0251(12) 0.0346(15) -0.0039(11) 0.0001(11) 0.0039(10)
O4 0.048(2) 0.061(2) 0.050(2) -0.0052(19) -0.0176(17) -0.0025(18)
O5 0.059(2) 0.087(3) 0.0321(18) 0.013(2) -0.0106(17) -0.002(2)
N1 0.0217(14) 0.0217(13) 0.0236(15) -0.0014(12) 0.0014(12) 0.0021(11)
N2 0.0194(14) 0.0247(14) 0.0258(16) 0.0000(12) 0.0003(12) 0.0052(12)
N3 0.0260(16) 0.0234(14) 0.0251(16) -0.0002(12) -0.0007(13) 0.0015(12)
N4 0.0301(16) 0.0235(14) 0.0226(15) -0.0018(12) 0.0029(13) 0.0043(13)
N5 0.0255(15) 0.0206(14) 0.0248(16) -0.0027(12) 0.0006(12) 0.0045(12)
N6 0.0233(15) 0.0222(14) 0.0260(16) -0.0023(12) 0.0007(13) -0.0003(12)
C1 0.032(2) 0.0222(16) 0.0237(18) 0.0010(14) 0.0013(15) 0.0026(14)
C2 0.0292(19) 0.0304(19) 0.029(2) 0.0027(16) -0.0021(16) 0.0054(16)
C3 0.0253(18) 0.0293(18) 0.029(2) 0.0003(16) -0.0022(15) 0.0050(15)
C4 0.033(2) 0.042(2) 0.031(2) 0.0054(18) 0.0051(18) 0.0004(18)
C5 0.027(2) 0.056(3) 0.045(3) 0.009(2) -0.0035(19) 0.011(2)
C6 0.041(2) 0.0296(19) 0.0248(19) -0.0043(16) -0.0030(17) -0.0014(17)
C7 0.048(3) 0.0306(19) 0.026(2) -0.0084(17) -0.0002(18) 0.0044(18)
C8 0.044(2) 0.0243(17) 0.0216(17) 0.0006(15) 0.0072(17) 0.0091(16)
C9 0.043(3) 0.049(3) 0.041(3) -0.017(2) -0.004(2) -0.006(2)
C10 0.048(3) 0.039(2) 0.035(2) -0.0017(19) 0.013(2) 0.009(2)
C11 0.043(2) 0.0216(16) 0.0260(19) -0.0004(15) -0.0007(17) 0.0044(16)
C12 0.043(2) 0.0218(17) 0.036(2) -0.0024(16) 0.0002(19) -0.0030(17)
C13 0.034(2) 0.0286(18) 0.0257(19) 0.0024(15) 0.0014(16) -0.0049(16)
C14 0.050(3) 0.0221(17) 0.061(3) -0.006(2) 0.004(2) 0.0067(18)
C15 0.041(2) 0.037(2) 0.041(2) -0.0013(19) 0.006(2) -0.0095(19)
C16 0.0259(19) 0.0288(18) 0.041(2) -0.0042(17) 0.0032(17) 0.0048(15)
C17 0.027(2) 0.032(2) 0.042(2) -0.0011(18) -0.0037(18) 0.0081(16)
C18 0.0269(19) 0.0304(19) 0.035(2) 0.0024(17) -0.0066(17) 0.0051(16)
C19 0.038(2) 0.049(3) 0.035(2) 0.005(2) -0.010(2) 0.010(2)
C20 0.105(6) 0.129(7) 0.031(3) 0.012(4) -0.013(3) -0.010(6)
C21 0.0236(18) 0.0308(19) 0.035(2) -0.0053(17) -0.0036(16) 0.0031(15)
C22 0.0237(19) 0.032(2) 0.043(2) -0.0047(18) 0.0010(17) 0.0028(16)
C23 0.026(2) 0.044(3) 0.085(4) 0.008(3) 0.007(2) 0.011(2)
C24 0.021(2) 0.055(3) 0.103(5) 0.012(3) 0.009(3) 0.006(2)
C25 0.030(2) 0.046(3) 0.058(3) 0.001(2) 0.005(2) 0.004(2)
C26 0.034(2) 0.036(2) 0.096(5) 0.006(3) 0.016(3) 0.0035(19)
C27 0.026(2) 0.036(2) 0.086(4) 0.006(3) 0.012(2) 0.0062(18)
C28 0.034(3) 0.055(3) 0.092(5) -0.002(3) 0.011(3) -0.006(2)
B1 0.0255(19) 0.0214(18) 0.034(2) -0.0041(17) -0.0029(17) 0.0049(15)

loop_
_atom_type_symbol
_atom_type_description
_atom_type_scat_dispersion_real
_atom_type_scat_dispersion_imag
_atom_type_scat_source
C C 0.0033 0.0016 'International Tables Vol C Tables 4.2.6.8 and 6.1.1.4'
H H 0.0000 0.0000 'International Tables Vol C Tables 4.2.6.8 and 6.1.1.4'
B B 0.0013 0.0007 'International Tables Vol C Tables 4.2.6.8 and 6.1.1.4'
N N 0.0061 0.0033 'International Tables Vol C Tables 4.2.6.8 and 6.1.1.4'
O O 0.0106 0.0060 'International Tables Vol C Tables 4.2.6.8 and 6.1.1.4'
Ir Ir -1.4442 7.9887 'International Tables Vol C Tables 4.2.6.8 and 6.1.1.4'

loop_
_geom_angle_atom_site_label_1
_geom_angle_atom_site_label_2
_geom_angle_atom_site_label_3
_geom_angle
O1 Ir1 N5 89.16(12)
O1 Ir1 N3 175.54(11)
N5 Ir1 N3 91.74(12)
O1 Ir1 O3 84.49(11)
N5 Ir1 O3 173.53(11)
N3 Ir1 O3 94.69(11)
O1 Ir1 C18 80.67(14)
N5 Ir1 C18 98.20(15)
N3 Ir1 C18 103.51(15)
O3 Ir1 C18 79.55(14)
O1 Ir1 N1 90.91(11)
N5 Ir1 N1 86.15(12)
N3 Ir1 N1 84.79(12)
O3 Ir1 N1 95.19(11)
C18 Ir1 N1 170.42(14)
C16 O1 Ir1 113.4(3)
C21 O3 Ir1 112.1(3)
C19 O5 C20 114.7(5)
C1 N1 N2 106.9(3)
C1 N1 Ir1 135.2(3)
N2 N1 Ir1 117.9(2)
C3 N2 N1 109.0(3)
C3 N2 B1 132.5(3)
N1 N2 B1 118.4(3)
C6 N3 N4 107.1(3)
C6 N3 Ir1 136.4(3)
N4 N3 Ir1 116.3(2)
C8 N4 N3 109.5(3)
C8 N4 B1 127.9(3)
N3 N4 B1 120.6(3)
C11 N5 N6 107.1(3)
C11 N5 Ir1 133.4(3)
N6 N5 Ir1 118.7(2)
C13 N6 N5 109.2(3)
C13 N6 B1 130.9(3)
N5 N6 B1 119.4(3)
N1 C1 C2 109.4(3)
N1 C1 C4 122.1(3)
C2 C1 C4 128.5(4)
C3 C2 C1 106.0(4)
C3 C2 H2 127.1
C1 C2 H2 126.9
N2 C3 C2 108.6(3)
N2 C3 C5 121.4(4)
C2 C3 C5 129.9(4)
C1 C4 H4A 109.3
C1 C4 H4B 109.2
H4A C4 H4B 109.5
C1 C4 H4C 109.9
H4A C4 H4C 109.5
H4B C4 H4C 109.5
C3 C5 H5A 109.7
C3 C5 H5B 109.4
H5A C5 H5B 109.5
C3 C5 H5C 109.3
H5A C5 H5C 109.5
H5B C5 H5C 109.5
N3 C6 C7 108.8(4)
N3 C6 C9 125.8(4)
C7 C6 C9 125.4(4)
C8 C7 C6 107.1(4)
C8 C7 H7 126.4
C6 C7 H7 126.5
N4 C8 C7 107.6(4)
N4 C8 C10 122.7(4)
C7 C8 C10 129.7(4)
C6 C9 H9A 109.3
C6 C9 H9B 109.6
H9A C9 H9B 109.5
C6 C9 H9C 109.5
H9A C9 H9C 109.5
H9B C9 H9C 109.5
C8 C10 H10A 109.6
C8 C10 H10B 109.1
H10A C10 H10B 109.5
C8 C10 H10C 109.7
H10A C10 H10C 109.5
H10B C10 H10C 109.5
N5 C11 C12 108.4(4)
N5 C11 C14 126.0(4)
C12 C11 C14 125.4(4)
C13 C12 C11 106.6(4)
C13 C12 H12 126.8
C11 C12 H12 126.5
N6 C13 C12 108.6(4)
N6 C13 C15 121.8(4)
C12 C13 C15 129.6(4)
C11 C14 H14A 109.4
C11 C14 H14B 109.5
H14A C14 H14B 109.5
C11 C14 H14C 109.5
H14A C14 H14C 109.5
H14B C14 H14C 109.5
C13 C15 H15A 109.9
C13 C15 H15B 109.0
H15A C15 H15B 109.5
C13 C15 H15C 109.5
H15A C15 H15C 109.5
H15B C15 H15C 109.5
O2 C16 O1 124.5(4)
O2 C16 C17 122.7(4)
O1 C16 C17 112.8(3)
C21 C17 C16 103.7(3)
C21 C17 C18 106.6(3)
C16 C17 C18 106.3(3)
C21 C17 H17 113.2
C16 C17 H17 113.2
C18 C17 H17 113.1
C19 C18 C17 107.9(4)
C19 C18 Ir1 123.1(3)
C17 C18 Ir1 95.9(3)
C19 C18 H18 109.7
C17 C18 H18 109.4
Ir1 C18 H18 109.5
O4 C19 O5 123.2(5)
O4 C19 C18 125.4(5)
O5 C19 C18 111.4(4)
O5 C20 H20A 108.3
O5 C20 H20B 110.0
H20A C20 H20B 109.5
O5 C20 H20C 110.1
H20A C20 H20C 109.5
H20B C20 H20C 109.5
O3 C21 C22 119.8(4)
O3 C21 C17 115.4(4)
C22 C21 C17 124.6(3)
C27 C22 C23 117.5(4)
C27 C22 C21 119.8(4)
C23 C22 C21 122.7(4)
C24 C23 C22 120.5(5)
C24 C23 H23 119.9
C22 C23 H23 119.6
C25 C24 C23 121.5(5)
C25 C24 H24 119.3
C23 C24 H24 119.2
C24 C25 C26 117.9(5)
C24 C25 C28 122.7(5)
C26 C25 C28 119.4(5)
C27 C26 C25 121.3(5)
C27 C26 H26 119.3
C25 C26 H26 119.4
C26 C27 C22 121.2(4)
C26 C27 H27 119.6
C22 C27 H27 119.2
C25 C28 H28A 109.3
C25 C28 H28B 109.2
H28A C28 H28B 109.5
C25 C28 H28C 109.9
H28A C28 H28C 109.5
H28B C28 H28C 109.5
N6 B1 N4 109.8(3)
N6 B1 N2 106.9(3)
N4 B1 N2 108.6(3)
N6 B1 H1 110.6
N4 B1 H1 110.4
N2 B1 H1 110.4

loop_
_geom_bond_atom_site_label_1
_geom_bond_atom_site_label_2
_geom_bond_distance
Ir1 O1 2.038(3)
Ir1 N5 2.047(3)
Ir1 N3 2.064(3)
Ir1 O3 2.069(3)
Ir1 C18 2.099(4)
Ir1 N1 2.110(3)
O1 C16 1.301(5)
O2 C16 1.226(5)
O3 C21 1.263(4)
O4 C19 1.209(7)
O5 C19 1.342(6)
O5 C20 1.456(7)
N1 C1 1.341(5)
N1 N2 1.380(4)
N2 C3 1.352(5)
N2 B1 1.546(6)
N3 C6 1.345(5)
N3 N4 1.386(4)
N4 C8 1.362(5)
N4 B1 1.531(5)
N5 C11 1.349(5)
N5 N6 1.371(4)
N6 C13 1.341(5)
N6 B1 1.532(5)
C1 C2 1.401(5)
C1 C4 1.505(6)
C2 C3 1.367(6)
C2 H2 0.9500
C3 C5 1.495(6)
C4 H4A 0.9800
C4 H4B 0.9800
C4 H4C 0.9800
C5 H5A 0.9800
C5 H5B 0.9800
C5 H5C 0.9800
C6 C7 1.408(6)
C6 C9 1.491(6)
C7 C8 1.371(6)
C7 H7 0.9500
C8 C10 1.493(6)
C9 H9A 0.9800
C9 H9B 0.9800
C9 H9C 0.9800
C10 H10A 0.9800
C10 H10B 0.9800
C10 H10C 0.9800
C11 C12 1.394(6)
C11 C14 1.489(6)
C12 C13 1.362(6)
C12 H12 0.9500
C13 C15 1.516(6)
C14 H14A 0.9800
C14 H14B 0.9800
C14 H14C 0.9800
C15 H15A 0.9800
C15 H15B 0.9800
C15 H15C 0.9800
C16 C17 1.535(6)
C17 C21 1.510(6)
C17 C18 1.564(6)
C17 H17 1.0000
C18 C19 1.489(6)
C18 H18 1.0000
C20 H20A 0.9800
C20 H20B 0.9800
C20 H20C 0.9800
C21 C22 1.452(6)
C22 C27 1.391(6)
C22 C23 1.400(6)
C23 C24 1.387(7)
C23 H23 0.9500
C24 C25 1.381(7)
C24 H24 0.9500
C25 C26 1.384(7)
C25 C28 1.500(7)
C26 C27 1.380(7)
C26 H26 0.9500
C27 H27 0.9500
C28 H28A 0.9800
C28 H28B 0.9800
C28 H28C 0.9800
B1 H1 1.0000

loop_
_geom_torsion_atom_site_label_1
_geom_torsion_atom_site_label_2
_geom_torsion_atom_site_label_3
_geom_torsion_atom_site_label_4
_geom_torsion
N5 Ir1 O1 C16 123.9(3)
O3 Ir1 O1 C16 -54.8(3)
C18 Ir1 O1 C16 25.5(3)
N1 Ir1 O1 C16 -150.0(3)
O1 Ir1 O3 C21 52.8(3)
N3 Ir1 O3 C21 -131.6(3)
C18 Ir1 O3 C21 -28.7(3)
N1 Ir1 O3 C21 143.2(3)
O1 Ir1 N1 C1 42.6(4)
N5 Ir1 N1 C1 131.7(4)
N3 Ir1 N1 C1 -136.2(4)
O3 Ir1 N1 C1 -41.9(4)
O1 Ir1 N1 N2 -133.9(2)
N5 Ir1 N1 N2 -44.8(2)
N3 Ir1 N1 N2 47.3(2)
O3 Ir1 N1 N2 141.5(2)
C1 N1 N2 C3 -0.4(4)
Ir1 N1 N2 C3 177.1(2)
C1 N1 N2 B1 -177.6(3)
Ir1 N1 N2 B1 -0.1(4)
N5 Ir1 N3 C6 -152.8(4)
O3 Ir1 N3 C6 26.5(4)
C18 Ir1 N3 C6 -53.9(4)
N1 Ir1 N3 C6 121.3(4)
N5 Ir1 N3 N4 33.4(3)
O3 Ir1 N3 N4 -147.4(2)
C18 Ir1 N3 N4 132.3(3)
N1 Ir1 N3 N4 -52.6(2)
C6 N3 N4 C8 1.0(4)
Ir1 N3 N4 C8 176.5(2)
C6 N3 N4 B1 -164.2(3)
Ir1 N3 N4 B1 11.4(4)
O1 Ir1 N5 C11 -33.1(4)
N3 Ir1 N5 C11 151.3(4)
C18 Ir1 N5 C11 47.4(4)
N1 Ir1 N5 C11 -124.0(4)
O1 Ir1 N5 N6 135.5(3)
N3 Ir1 N5 N6 -40.1(3)
C18 Ir1 N5 N6 -144.0(3)
N1 Ir1 N5 N6 44.6(3)
C11 N5 N6 C13 -1.2(4)
Ir1 N5 N6 C13 -172.6(3)
C11 N5 N6 B1 172.0(3)
Ir1 N5 N6 B1 0.7(4)
N2 N1 C1 C2 0.3(4)
Ir1 N1 C1 C2 -176.5(3)
N2 N1 C1 C4 179.9(3)
Ir1 N1 C1 C4 3.1(6)
N1 C1 C2 C3 -0.1(5)
C4 C1 C2 C3 -179.6(4)
N1 N2 C3 C2 0.4(4)
B1 N2 C3 C2 177.0(4)
N1 N2 C3 C5 -179.9(4)
B1 N2 C3 C5 -3.2(7)
C1 C2 C3 N2 -0.2(5)
C1 C2 C3 C5 -179.9(4)
N4 N3 C6 C7 -1.1(4)
Ir1 N3 C6 C7 -175.3(3)
N4 N3 C6 C9 176.6(4)
Ir1 N3 C6 C9 2.4(7)
N3 C6 C7 C8 0.8(5)
C9 C6 C7 C8 -176.9(4)
N3 N4 C8 C7 -0.5(4)
B1 N4 C8 C7 163.3(4)
N3 N4 C8 C10 178.5(4)
B1 N4 C8 C10 -17.7(6)
C6 C7 C8 N4 -0.2(5)
C6 C7 C8 C10 -179.1(4)
N6 N5 C11 C12 1.8(4)
Ir1 N5 C11 C12 171.3(3)
N6 N5 C11 C14 -175.0(4)
Ir1 N5 C11 C14 -5.4(7)
N5 C11 C12 C13 -1.6(5)
C14 C11 C12 C13 175.1(4)
N5 N6 C13 C12 0.2(5)
B1 N6 C13 C12 -172.0(4)
N5 N6 C13 C15 176.7(4)
B1 N6 C13 C15 4.5(7)
C11 C12 C13 N6 0.9(5)
C11 C12 C13 C15 -175.3(4)
Ir1 O1 C16 O2 -177.1(4)
Ir1 O1 C16 C17 3.0(4)
O2 C16 C17 C21 -110.0(5)
O1 C16 C17 C21 69.9(4)
O2 C16 C17 C18 137.8(4)
O1 C16 C17 C18 -42.3(4)
C21 C17 C18 C19 73.1(4)
C16 C17 C18 C19 -176.8(3)
C21 C17 C18 Ir1 -54.6(3)
C16 C17 C18 Ir1 55.6(3)
O1 Ir1 C18 C19 -158.6(4)
N5 Ir1 C18 C19 113.6(4)
N3 Ir1 C18 C19 19.8(4)
O3 Ir1 C18 C19 -72.6(4)
O1 Ir1 C18 C17 -42.8(2)
N5 Ir1 C18 C17 -130.6(2)
N3 Ir1 C18 C17 135.6(2)
O3 Ir1 C18 C17 43.3(2)
C20 O5 C19 O4 2.1(8)
C20 O5 C19 C18 -175.8(5)
C17 C18 C19 O4 -17.6(7)
Ir1 C18 C19 O4 92.3(6)
C17 C18 C19 O5 160.2(4)
Ir1 C18 C19 O5 -89.9(5)
Ir1 O3 C21 C22 -173.6(3)
Ir1 O3 C21 C17 1.4(4)
C16 C17 C21 O3 -73.3(4)
C18 C17 C21 O3 38.7(5)
C16 C17 C21 C22 101.4(5)
C18 C17 C21 C22 -146.6(4)
O3 C21 C22 C27 6.2(7)
C17 C21 C22 C27 -168.3(5)
O3 C21 C22 C23 -175.7(5)
C17 C21 C22 C23 9.9(7)
C27 C22 C23 C24 -3.6(8)
C21 C22 C23 C24 178.3(5)
C22 C23 C24 C25 1.9(10)
C23 C24 C25 C26 0.7(10)
C23 C24 C25 C28 -178.1(6)
C24 C25 C26 C27 -1.5(10)
C28 C25 C26 C27 177.3(6)
C25 C26 C27 C22 -0.2(10)
C23 C22 C27 C26 2.8(9)
C21 C22 C27 C26 -179.0(5)
C13 N6 B1 N4 -132.3(4)
N5 N6 B1 N4 56.1(5)
C13 N6 B1 N2 110.0(4)
N5 N6 B1 N2 -61.5(4)
C8 N4 B1 N6 133.9(4)
N3 N4 B1 N6 -63.9(4)
C8 N4 B1 N2 -109.5(4)
N3 N4 B1 N2 52.7(4)
C3 N2 B1 N6 -116.4(4)
N1 N2 B1 N6 60.0(4)
C3 N2 B1 N4 125.2(4)
N1 N2 B1 N4 -58.4(4)
